data_1008062
loop_
_publ_author_name
'Ghedira, M'
'Chenavas, J'
'Sayetat, F'
'Marezio, M'
'Massenet, O'
'Mercier, J'

_publ_section_title
;
Structural aspects of the hexagonal to orthorhombic transition in
stoichiometric Ba V S~3~
;
_journal_coden_ASTM ACBCAR
_journal_name_full 'Acta Crystallographica B (24,1968-38,1982)'
_journal_page_first 1491
_journal_page_last 1496
_journal_paper_doi 10.1107/S0567740881006420
_journal_volume 37
_journal_year 1981
_chemical_formula_structural 'Ba V S3'
_chemical_formula_sum 'Ba S3 V'
_chemical_name_systematic 'Barium vanadium(IV) sulfide'
_space_group_IT_number 194
_symmetry_cell_setting hexagonal
_symmetry_Int_Tables_number 194
_symmetry_space_group_name_Hall '-P 6c 2c'
_symmetry_space_group_name_H-M 'P 63/m m c'
_cell_angle_alpha 90
_cell_angle_beta 90
_cell_angle_gamma 120
_cell_formula_units_Z 2
_cell_length_a 6.7283(5)
_cell_length_b 6.7283
_cell_length_c 5.6263(5)
_cell_volume 220.6
_refine_ls_R_factor_all 0.011
_cod_database_code 1008062

loop_
_symmetry_equiv_pos_as_xyz
x,y,z
-y,x-y,z
y-x,-x,z
-y,-x,z
y-x,y,z
x,x-y,z
-x,-y,-z
y,y-x,-z
x-y,x,-z
y,x,-z
x-y,-y,-z
-x,y-x,-z
-x,-y,1/2+z
y,y-x,1/2+z
x-y,x,1/2+z
y,x,1/2+z
x-y,-y,1/2+z
-x,y-x,1/2+z
x,y,1/2-z
-y,x-y,1/2-z
y-x,-x,1/2-z
-y,-x,1/2-z
y-x,y,1/2-z
x,x-y,1/2-z

loop_
_atom_site_aniso_label
_atom_site_aniso_U_11
_atom_site_aniso_U_12
_atom_site_aniso_U_13
_atom_site_aniso_U_22
_atom_site_aniso_U_23
_atom_site_aniso_U_33
Ba1 0.01006(6) 0.00503 0. 0.01006 0. 0.01320(9)
V1 0.0266(3) 0.0133 0. 0.0266 0. 0.0113(3)
S1 0.0105(1) 0.0038 0. 0.0077(1) 0. 0.0138(2)

loop_
_atom_site_label
_atom_site_type_symbol
_atom_site_symmetry_multiplicity
_atom_site_Wyckoff_symbol
_atom_site_fract_x
_atom_site_fract_y
_atom_site_fract_z
_atom_site_occupancy
_atom_site_attached_hydrogens
_atom_site_calc_flag
Ba1 Ba2+ 2 d 0.3333 0.6667 0.75 1. 0 d
V1 V4+ 2 a 0. 0. 0. 1. 0 d
S1 S2- 6 h 0.16531(8) 0.33062 0.25 1. 0 d

loop_
_atom_type_symbol
_atom_type_oxidation_number
Ba2+ 2.000
V4+ 4.000
S2- -2.000
